data_7054390
loop_
_publ_author_name
'Sobiesiak, Marta'
'Muzio\/l, Tadeusz'
'Rozalski, Marek'
'Krajewska, Urszula'
'Budzisz, Elzbieta'

_publ_section_title
;
 Co(ii), Ni(ii) and Cu(ii) complexes with phenylthiazole and
 thiosemicarbazone-derived ligands: synthesis, structure and cytotoxic
 effects
;
_journal_issue 11
_journal_name_full 'New J. Chem.'
_journal_page_first 5349
_journal_paper_doi 10.1039/C4NJ00977K
_journal_volume 38
_journal_year 2014
_chemical_formula_moiety 'Co 2+, (Cl -1)2, (C14 H13 N3 S)'
_chemical_formula_sum 'C14 H13 Cl2 Co N3 S'
_chemical_formula_weight 385.16
_space_group_IT_number 14
_symmetry_cell_setting monoclinic
_symmetry_Int_Tables_number 14
_symmetry_space_group_name_Hall '-P 2yn'
_symmetry_space_group_name_H-M 'P 1 21/n 1'
_atom_sites_solution_hydrogens geom
_atom_sites_solution_primary direct
_atom_sites_solution_secondary difmap
_audit_creation_method SHELXL-97
_cell_angle_alpha 90.00
_cell_angle_beta 102.793(4)
_cell_angle_gamma 90.00
_cell_formula_units_Z 4
_cell_length_a 8.9069(4)
_cell_length_b 14.7753(6)
_cell_length_c 12.3744(5)
_cell_measurement_reflns_used 5674
_cell_measurement_temperature 293(2)
_cell_measurement_theta_max 26.37
_cell_measurement_theta_min 2.18
_cell_volume 1588.07(12)
_computing_data_collection 'CrysAlis CCD'
_computing_data_reduction 'CrysAlis RED 171'
_computing_molecular_graphics 'WinGX v1.80.05'
_computing_publication_material CIFTAB
_computing_structure_refinement 'SHELXL-97 (Sheldrick, 1997)'
_computing_structure_solution 'SHELXS-97 (Sheldrick, 1990)'
_diffrn_ambient_temperature 293(2)
_diffrn_measured_fraction_theta_full 0.999
_diffrn_measured_fraction_theta_max 0.999
_diffrn_measurement_device_type 'Oxford Sapphire CCD diffractometer'
_diffrn_measurement_method 'omega - 2theta'
_diffrn_radiation_monochromator graphite
_diffrn_radiation_probe x-ray
_diffrn_radiation_type MoK\a
_diffrn_radiation_wavelength 0.71073
_diffrn_reflns_av_R_equivalents 0.0362
_diffrn_reflns_av_unetI/netI 0.0304
_diffrn_reflns_limit_h_max 11
_diffrn_reflns_limit_h_min -11
_diffrn_reflns_limit_k_max 15
_diffrn_reflns_limit_k_min -18
_diffrn_reflns_limit_l_max 15
_diffrn_reflns_limit_l_min -6
_diffrn_reflns_number 5674
_diffrn_reflns_theta_full 26.37
_diffrn_reflns_theta_max 26.37
_diffrn_reflns_theta_min 2.18
_diffrn_source 'fine-focus sealed tube'
_exptl_absorpt_coefficient_mu 1.543
_exptl_absorpt_correction_T_max 0.7686
_exptl_absorpt_correction_T_min 0.4841
_exptl_absorpt_correction_type numerical
_exptl_absorpt_process_details 'CrysAlis CCD, Oxford 2001'
_exptl_crystal_colour 'dark green'
_exptl_crystal_density_diffrn 1.611
_exptl_crystal_density_method 'not measured'
_exptl_crystal_description 'big block'
_exptl_crystal_F_000 780
_exptl_crystal_size_max 0.55
_exptl_crystal_size_mid 0.28
_exptl_crystal_size_min 0.18
_refine_diff_density_max 0.327
_refine_diff_density_min -0.312
_refine_diff_density_rms 0.070
_refine_ls_extinction_method none
_refine_ls_goodness_of_fit_ref 0.873
_refine_ls_hydrogen_treatment constr
_refine_ls_matrix_type full
_refine_ls_number_parameters 192
_refine_ls_number_reflns 3246
_refine_ls_number_restraints 0
_refine_ls_restrained_S_all 0.873
_refine_ls_R_factor_all 0.0403
_refine_ls_R_factor_gt 0.0320
_refine_ls_shift/su_max 0.026
_refine_ls_shift/su_mean 0.001
_refine_ls_structure_factor_coef Fsqd
_refine_ls_weighting_details 'calc w=1/[\s^2^(Fo^2^)+(0.0706P)^2^+0.5575P] where P=(Fo^2^+2Fc^2^)/3'
_refine_ls_weighting_scheme calc
_refine_ls_wR_factor_gt 0.0920
_refine_ls_wR_factor_ref 0.0963
_reflns_number_gt 2636
_reflns_number_total 3246
_reflns_threshold_expression >2sigma(I)
_cod_data_source_file c4nj00977k2.cif
_cod_data_source_block 19ap21n
_cod_depositor_comments 'Adding full bibliography for 7054390--7054393.cif.'
_cod_original_sg_symbol_H-M 'P 21/n'
_cod_database_code 7054390

loop_
_symmetry_equiv_pos_as_xyz
'x, y, z'
'-x+1/2, y+1/2, -z+1/2'
'-x, -y, -z'
'x-1/2, -y-1/2, z-1/2'

loop_
_atom_site_label
_atom_site_type_symbol
_atom_site_fract_x
_atom_site_fract_y
_atom_site_fract_z
_atom_site_U_iso_or_equiv
_atom_site_adp_type
_atom_site_occupancy
_atom_site_symmetry_multiplicity
_atom_site_calc_flag
_atom_site_refinement_flags
Co1 Co 0.36560(3) 0.123128(19) 0.73073(2) 0.03096(12) Uani 1 1 d .
Cl2 Cl 0.22799(7) -0.00186(4) 0.72259(6) 0.04887(18) Uani 1 1 d .
Cl3 Cl 0.23481(7) 0.24814(4) 0.74393(5) 0.04694(17) Uani 1 1 d .
N1 N 0.5576(2) 0.11857(12) 0.85161(15) 0.0334(4) Uani 1 1 d .
C2 C 0.6015(3) 0.11677(15) 0.96054(19) 0.0384(5) Uani 1 1 d .
C21 C 0.4857(3) 0.12082(18) 1.0303(2) 0.0508(7) Uani 1 1 d .
H21A H 0.3848 0.1111 0.9847 0.076 Uiso 1 1 calc R
H21B H 0.4897 0.1792 1.0649 0.076 Uiso 1 1 calc R
H21C H 0.5078 0.0748 1.0863 0.076 Uiso 1 1 calc R
C3 C 0.7620(3) 0.11237(18) 0.9924(2) 0.0452(6) Uani 1 1 d .
H3 H 0.8204 0.1100 1.0647 0.054 Uiso 1 1 calc R
C4 C 0.8168(3) 0.11221(15) 0.8985(2) 0.0386(5) Uani 1 1 d .
C41 C 0.9773(3) 0.1101(2) 0.8820(3) 0.0610(8) Uani 1 1 d .
H41A H 1.0481 0.1067 0.9527 0.092 Uiso 1 1 calc R
H41C H 0.9970 0.1641 0.8443 0.092 Uiso 1 1 calc R
H41B H 0.9904 0.0582 0.8384 0.092 Uiso 1 1 calc R
N5 N 0.6901(2) 0.11628(12) 0.81221(15) 0.0331(4) Uani 1 1 d .
C6 C 0.6710(2) 0.11985(14) 0.69783(19) 0.0330(5) Uani 1 1 d .
S7 S 0.81525(7) 0.11826(5) 0.62786(6) 0.0527(2) Uani 1 1 d .
C8 C 0.6798(3) 0.12465(18) 0.5062(2) 0.0497(7) Uani 1 1 d .
H8 H 0.7028 0.1261 0.4365 0.060 Uiso 1 1 calc R
C9 C 0.5348(3) 0.12725(14) 0.52371(18) 0.0338(5) Uani 1 1 d .
N10 N 0.5305(2) 0.12470(11) 0.63531(15) 0.0298(4) Uani 1 1 d .
C91 C 0.3921(3) 0.13129(14) 0.43665(18) 0.0329(5) Uani 1 1 d .
C92 C 0.2501(3) 0.1461(2) 0.4603(2) 0.0568(7) Uani 1 1 d .
H92 H 0.2430 0.1532 0.5337 0.068 Uiso 1 1 calc R
C93 C 0.1182(3) 0.1508(2) 0.3774(2) 0.0584(7) Uani 1 1 d .
H93 H 0.0234 0.1604 0.3953 0.070 Uiso 1 1 calc R
C94 C 0.1266(3) 0.1413(2) 0.2702(2) 0.0509(7) Uani 1 1 d .
H94 H 0.0376 0.1443 0.2144 0.061 Uiso 1 1 calc R
C95 C 0.2658(3) 0.1273(2) 0.2439(2) 0.0649(10) Uani 1 1 d .
H95 H 0.2716 0.1213 0.1702 0.078 Uiso 1 1 calc R
C96 C 0.3993(3) 0.12189(19) 0.3273(2) 0.0532(7) Uani 1 1 d .
H96 H 0.4937 0.1119 0.3090 0.064 Uiso 1 1 calc R

loop_
_atom_site_aniso_label
_atom_site_aniso_U_11
_atom_site_aniso_U_22
_atom_site_aniso_U_33
_atom_site_aniso_U_23
_atom_site_aniso_U_13
_atom_site_aniso_U_12
Co1 0.02213(17) 0.03981(19) 0.03220(17) 0.00014(12) 0.00870(12) 0.00055(11)
Cl2 0.0450(3) 0.0445(4) 0.0627(4) -0.0064(3) 0.0238(3) -0.0098(3)
Cl3 0.0420(3) 0.0446(3) 0.0565(3) -0.0023(3) 0.0158(3) 0.0087(3)
N1 0.0259(9) 0.0454(11) 0.0312(9) -0.0007(8) 0.0112(7) -0.0009(7)
C2 0.0355(12) 0.0485(13) 0.0315(11) -0.0012(10) 0.0078(9) -0.0044(9)
C21 0.0415(14) 0.079(2) 0.0336(12) -0.0035(12) 0.0130(11) -0.0041(12)
C3 0.0346(12) 0.0657(17) 0.0327(12) -0.0002(11) 0.0015(10) 0.0000(10)
C4 0.0251(11) 0.0515(14) 0.0366(12) 0.0001(10) 0.0012(9) 0.0019(9)
C41 0.0263(12) 0.105(3) 0.0507(16) -0.0007(15) 0.0051(11) 0.0037(13)
N5 0.0224(8) 0.0467(11) 0.0308(9) -0.0004(8) 0.0069(7) 0.0012(7)
C6 0.0254(10) 0.0426(12) 0.0330(11) -0.0001(9) 0.0107(8) 0.0026(8)
S7 0.0244(3) 0.0968(6) 0.0396(3) -0.0015(3) 0.0127(2) 0.0034(3)
C8 0.0336(12) 0.085(2) 0.0334(12) -0.0018(12) 0.0135(10) 0.0008(12)
C9 0.0301(11) 0.0429(12) 0.0302(10) -0.0010(9) 0.0105(9) 0.0000(9)
N10 0.0240(8) 0.0369(9) 0.0295(9) -0.0001(7) 0.0079(7) 0.0008(7)
C91 0.0322(11) 0.0366(11) 0.0306(11) 0.0002(9) 0.0087(9) 0.0004(8)
C92 0.0350(13) 0.104(2) 0.0318(12) -0.0018(14) 0.0083(10) 0.0060(14)
C93 0.0313(13) 0.095(2) 0.0479(15) -0.0060(15) 0.0063(11) 0.0060(13)
C94 0.0418(14) 0.0673(17) 0.0384(13) -0.0019(12) -0.0020(11) 0.0000(12)
C95 0.0468(16) 0.116(3) 0.0313(13) 0.0006(15) 0.0073(12) -0.0005(16)
C96 0.0381(14) 0.090(2) 0.0333(13) 0.0005(12) 0.0123(11) 0.0031(12)

loop_
_atom_type_symbol
_atom_type_description
_atom_type_scat_dispersion_real
_atom_type_scat_dispersion_imag
_atom_type_scat_source
C C 0.0033 0.0016 'International Tables Vol C Tables 4.2.6.8 and 6.1.1.4'
H H 0.0000 0.0000 'International Tables Vol C Tables 4.2.6.8 and 6.1.1.4'
N N 0.0061 0.0033 'International Tables Vol C Tables 4.2.6.8 and 6.1.1.4'
S S 0.1246 0.1234 'International Tables Vol C Tables 4.2.6.8 and 6.1.1.4'
Cl Cl 0.1484 0.1585 'International Tables Vol C Tables 4.2.6.8 and 6.1.1.4'
Co Co 0.3494 0.9721 'International Tables Vol C Tables 4.2.6.8 and 6.1.1.4'

loop_
_geom_angle_atom_site_label_1
_geom_angle_atom_site_label_2
_geom_angle_atom_site_label_3
_geom_angle
N1 Co1 N10 80.28(7)
N1 Co1 Cl2 112.26(5)
N10 Co1 Cl2 116.02(5)
N1 Co1 Cl3 110.43(5)
N10 Co1 Cl3 118.90(5)
Cl2 Co1 Cl3 113.98(3)
C2 N1 N5 106.21(18)
C2 N1 Co1 140.63(16)
N5 N1 Co1 113.16(13)
N1 C2 C3 110.0(2)
N1 C2 C21 120.4(2)
C3 C2 C21 129.5(2)
C2 C21 H21A 109.5
C2 C21 H21B 109.5
H21A C21 H21B 109.5
C2 C21 H21C 109.5
H21A C21 H21C 109.5
H21B C21 H21C 109.5
C4 C3 C2 107.3(2)
C4 C3 H3 126.3
C2 C3 H3 126.3
C3 C4 N5 106.0(2)
C3 C4 C41 131.0(2)
N5 C4 C41 123.0(2)
C4 C41 H41A 109.5
C4 C41 H41C 109.5
H41A C41 H41C 109.5
C4 C41 H41B 109.5
H41A C41 H41B 109.5
H41C C41 H41B 109.5
N1 N5 C4 110.38(18)
N1 N5 C6 116.11(17)
C4 N5 C6 133.50(19)
N10 C6 N5 119.06(19)
N10 C6 S7 115.32(17)
N5 C6 S7 125.62(16)
C6 S7 C8 88.98(11)
C9 C8 S7 111.84(19)
C9 C8 H8 124.1
S7 C8 H8 124.1
C8 C9 N10 113.2(2)
C8 C9 C91 125.6(2)
N10 C9 C91 121.16(19)
C6 N10 C9 110.62(18)
C6 N10 Co1 111.36(14)
C9 N10 Co1 138.00(14)
C96 C91 C92 118.0(2)
C96 C91 C9 119.6(2)
C92 C91 C9 122.3(2)
C93 C92 C91 121.4(2)
C93 C92 H92 119.3
C91 C92 H92 119.3
C94 C93 C92 120.0(2)
C94 C93 H93 120.0
C92 C93 H93 120.0
C93 C94 C95 120.0(2)
C93 C94 H94 120.0
C95 C94 H94 120.0
C94 C95 C96 120.2(2)
C94 C95 H95 119.9
C96 C95 H95 119.9
C91 C96 C95 120.3(2)
C91 C96 H96 119.8
C95 C96 H96 119.8

loop_
_geom_bond_atom_site_label_1
_geom_bond_atom_site_label_2
_geom_bond_distance
Co1 N1 2.0087(19)
Co1 N10 2.0782(18)
Co1 Cl2 2.2064(6)
Co1 Cl3 2.2090(6)
N1 C2 1.318(3)
N1 N5 1.373(2)
C2 C3 1.398(3)
C2 C21 1.485(3)
C21 H21A 0.9600
C21 H21B 0.9600
C21 H21C 0.9600
C3 C4 1.357(4)
C3 H3 0.9300
C4 N5 1.372(3)
C4 C41 1.488(3)
C41 H41A 0.9600
C41 H41C 0.9600
C41 H41B 0.9600
N5 C6 1.389(3)
C6 N10 1.320(3)
C6 S7 1.701(2)
S7 C8 1.710(3)
C8 C9 1.356(3)
C8 H8 0.9300
C9 N10 1.391(3)
C9 C91 1.474(3)
C91 C96 1.376(3)
C91 C92 1.377(3)
C92 C93 1.380(4)
C92 H92 0.9300
C93 C94 1.352(4)
C93 H93 0.9300
C94 C95 1.365(4)
C94 H94 0.9300
C95 C96 1.393(4)
C95 H95 0.9300
C96 H96 0.9300

loop_
_geom_torsion_atom_site_label_1
_geom_torsion_atom_site_label_2
_geom_torsion_atom_site_label_3
_geom_torsion_atom_site_label_4
_geom_torsion
N10 Co1 N1 C2 178.5(2)
Cl2 Co1 N1 C2 -67.2(2)
Cl3 Co1 N1 C2 61.2(2)
N10 Co1 N1 N5 -1.69(13)
Cl2 Co1 N1 N5 112.56(12)
Cl3 Co1 N1 N5 -119.04(12)
N5 N1 C2 C3 -0.6(2)
Co1 N1 C2 C3 179.20(18)
N5 N1 C2 C21 178.4(2)
Co1 N1 C2 C21 -1.7(4)
N1 C2 C3 C4 0.5(3)
C21 C2 C3 C4 -178.5(2)
C2 C3 C4 N5 -0.1(3)
C2 C3 C4 C41 178.7(3)
C2 N1 N5 C4 0.5(2)
Co1 N1 N5 C4 -179.33(14)
C2 N1 N5 C6 -178.50(18)
Co1 N1 N5 C6 1.6(2)
C3 C4 N5 N1 -0.2(2)
C41 C4 N5 N1 -179.2(2)
C3 C4 N5 C6 178.6(2)
C41 C4 N5 C6 -0.4(4)
N1 N5 C6 N10 -0.3(3)
C4 N5 C6 N10 -179.0(2)
N1 N5 C6 S7 179.89(14)
C4 N5 C6 S7 1.1(3)
N10 C6 S7 C8 0.08(18)
N5 C6 S7 C8 179.9(2)
C6 S7 C8 C9 -0.2(2)
S7 C8 C9 N10 0.4(3)
S7 C8 C9 C91 -178.93(17)
N5 C6 N10 C9 -179.73(18)
S7 C6 N10 C9 0.1(2)
N5 C6 N10 Co1 -1.1(2)
S7 C6 N10 Co1 178.70(10)
C8 C9 N10 C6 -0.3(3)
C91 C9 N10 C6 179.03(18)
C8 C9 N10 Co1 -178.33(17)
C91 C9 N10 Co1 1.0(3)
N1 Co1 N10 C6 1.53(13)
Cl2 Co1 N10 C6 -108.59(13)
Cl3 Co1 N10 C6 109.59(13)
N1 Co1 N10 C9 179.6(2)
Cl2 Co1 N10 C9 69.4(2)
Cl3 Co1 N10 C9 -72.4(2)
C8 C9 C91 C96 7.7(3)
N10 C9 C91 C96 -171.6(2)
C8 C9 C91 C92 -171.0(3)
N10 C9 C91 C92 9.8(3)
C96 C91 C92 C93 0.5(4)
C9 C91 C92 C93 179.2(3)
C91 C92 C93 C94 -0.4(5)
C92 C93 C94 C95 -0.1(5)
C93 C94 C95 C96 0.6(5)
C92 C91 C96 C95 -0.1(4)
C9 C91 C96 C95 -178.8(2)
C94 C95 C96 C91 -0.5(4)
